data_7153835
loop_
_publ_author_name
'Xia, Likai'
'Cai, Hongyun'
'Lee, Yong Rok'

_publ_section_title
;
 Catalyst-controlled regio- and stereoselective synthesis of diverse
 12H-6,12-methanodibenzo[d,g][1,3]dioxocines.
;
_journal_issue 25
_journal_name_full 'Organic &amp; biomolecular chemistry'
_journal_page_first 4386
_journal_page_last 4396
_journal_paper_doi 10.1039/c4ob00691g
_journal_volume 12
_journal_year 2014
_chemical_formula_moiety 'C28 H20 O4'
_chemical_formula_sum 'C28 H20 O4'
_chemical_formula_weight 420.44
_chemical_name_systematic
; 
 ? 
;
_space_group_IT_number 9
_symmetry_cell_setting monoclinic
_symmetry_space_group_name_Hall 'C -2yc'
_symmetry_space_group_name_H-M 'C 1 c 1'
_atom_sites_solution_hydrogens geom
_atom_sites_solution_primary direct
_atom_sites_solution_secondary difmap
_audit_creation_method SHELXTL
_cell_angle_alpha 90.00
_cell_angle_beta 95.137(2)
_cell_angle_gamma 90.00
_cell_formula_units_Z 4
_cell_length_a 23.832(2)
_cell_length_b 11.4009(10)
_cell_length_c 7.7827(7)
_cell_measurement_reflns_used 2687
_cell_measurement_temperature 200(2)
_cell_measurement_theta_max 26.42
_cell_measurement_theta_min 3.13
_cell_volume 2106.1(3)
_computing_cell_refinement 'Bruker SMART'
_computing_data_collection 'Bruker SMART'
_computing_data_reduction 'Bruker SAINT'
_computing_molecular_graphics 'Bruker SHELXTL'
_computing_publication_material 'Bruker SHELXTL'
_computing_structure_refinement 'Bruker SHELXTL'
_computing_structure_solution 'Bruker SHELXTL'
_diffrn_ambient_temperature 200(2)
_diffrn_measured_fraction_theta_full 0.998
_diffrn_measured_fraction_theta_max 0.998
_diffrn_measurement_device_type 'CCD area detector'
_diffrn_measurement_method 'phi and omega scans'
_diffrn_radiation_monochromator graphite
_diffrn_radiation_source 'fine-focus sealed tube'
_diffrn_radiation_type MoK\a
_diffrn_radiation_wavelength 0.71073
_diffrn_reflns_av_R_equivalents 0.1056
_diffrn_reflns_av_sigmaI/netI 0.0992
_diffrn_reflns_limit_h_max 31
_diffrn_reflns_limit_h_min -23
_diffrn_reflns_limit_k_max 15
_diffrn_reflns_limit_k_min -15
_diffrn_reflns_limit_l_max 9
_diffrn_reflns_limit_l_min -10
_diffrn_reflns_number 7630
_diffrn_reflns_theta_full 28.31
_diffrn_reflns_theta_max 28.31
_diffrn_reflns_theta_min 1.72
_exptl_absorpt_coefficient_mu 0.088
_exptl_absorpt_correction_type none
_exptl_crystal_colour Colorless
_exptl_crystal_density_diffrn 1.326
_exptl_crystal_density_method 'not measured'
_exptl_crystal_description Needle
_exptl_crystal_F_000 880
_exptl_crystal_size_max 0.34
_exptl_crystal_size_mid 0.05
_exptl_crystal_size_min 0.04
_refine_diff_density_max 0.233
_refine_diff_density_min -0.296
_refine_diff_density_rms 0.059
_refine_ls_extinction_method none
_refine_ls_goodness_of_fit_ref 0.993
_refine_ls_hydrogen_treatment constr
_refine_ls_matrix_type full
_refine_ls_number_parameters 290
_refine_ls_number_reflns 3544
_refine_ls_number_restraints 2
_refine_ls_restrained_S_all 0.993
_refine_ls_R_factor_all 0.0980
_refine_ls_R_factor_gt 0.0568
_refine_ls_shift/su_max 0.000
_refine_ls_shift/su_mean 0.000
_refine_ls_structure_factor_coef Fsqd
_refine_ls_weighting_details 'calc w=1/[\s^2^(Fo^2^)+(0.0729P)^2^+0.0000P] where P=(Fo^2^+2Fc^2^)/3'
_refine_ls_weighting_scheme calc
_refine_ls_wR_factor_gt 0.1256
_refine_ls_wR_factor_ref 0.1677
_reflns_number_gt 2153
_reflns_number_total 3544
_reflns_threshold_expression >2sigma(I)
_cod_data_source_file c4ob00691g2.cif
_cod_data_source_block No1
_cod_depositor_comments
;
The following automatic conversions were performed:

'_symmetry_cell_setting' value 'Monoclinic' changed to 'monoclinic'
according to
/usr/data/users/saulius/crontab/automatic-downloads/rss-feeds/RSC/lib/dictionaries/cif_core.dic
dictionary named 'cif_core.dic' version 2.4.2 from 2011-04-26.

Automatic conversion script
Id: cif_fix_values 2281 2013-09-26 08:29:07Z andrius 

 Adding full bibliography for 7153835--7153836.cif.
;
_cod_original_sg_symbol_H-M Cc
_cod_database_code 7153835

loop_
_symmetry_equiv_pos_as_xyz
'x, y, z'
'x, -y, z+1/2'
'x+1/2, y+1/2, z'
'x+1/2, -y+1/2, z+1/2'

loop_
_atom_site_label
_atom_site_type_symbol
_atom_site_fract_x
_atom_site_fract_y
_atom_site_fract_z
_atom_site_U_iso_or_equiv
_atom_site_adp_type
_atom_site_occupancy
_atom_site_symmetry_multiplicity
_atom_site_calc_flag
_atom_site_refinement_flags
C1 C 0.43934(17) 1.0652(4) 0.2672(6) 0.0423(10) Uani 1 1 d .
O1 O 0.47699(14) 0.9947(3) 0.3176(5) 0.0623(10) Uani 1 1 d .
C2 C 0.45581(18) 1.1925(4) 0.2577(6) 0.0419(10) Uani 1 1 d .
C3 C 0.5007(2) 1.2223(4) 0.1650(6) 0.0515(12) Uani 1 1 d .
H3 H 0.5202 1.1632 0.1082 0.062 Uiso 1 1 calc R
C4 C 0.5170(2) 1.3380(5) 0.1555(8) 0.0715(17) Uani 1 1 d .
H4 H 0.5473 1.3588 0.0902 0.086 Uiso 1 1 calc R
C5 C 0.4895(2) 1.4230(4) 0.2401(8) 0.0670(16) Uani 1 1 d .
H5 H 0.5009 1.5025 0.2333 0.080 Uiso 1 1 calc R
C6 C 0.4453(2) 1.3937(4) 0.3350(7) 0.0586(14) Uani 1 1 d .
H6 H 0.4269 1.4527 0.3955 0.070 Uiso 1 1 calc R
C7 C 0.42797(19) 1.2791(4) 0.3415(6) 0.0484(11) Uani 1 1 d .
H7 H 0.3968 1.2592 0.4037 0.058 Uiso 1 1 calc R
C8 C 0.38205(17) 1.0269(4) 0.2143(5) 0.0357(9) Uani 1 1 d .
C9 C 0.36918(16) 0.9045(3) 0.2135(5) 0.0346(9) Uani 1 1 d .
O2 O 0.40793(13) 0.8237(2) 0.2673(4) 0.0487(8) Uani 1 1 d .
H2 H 0.4388 0.8570 0.2955 0.073 Uiso 1 1 calc R
C10 C 0.31607(16) 0.8654(3) 0.1546(5) 0.0334(9) Uani 1 1 d .
C11 C 0.27438(17) 0.9472(3) 0.1023(5) 0.0354(9) Uani 1 1 d .
C12 C 0.28607(18) 1.0664(3) 0.1001(6) 0.0406(10) Uani 1 1 d .
H12 H 0.2573 1.1211 0.0637 0.049 Uiso 1 1 calc R
C13 C 0.33957(17) 1.1044(4) 0.1510(5) 0.0381(10) Uani 1 1 d .
H13 H 0.3480 1.1856 0.1432 0.046 Uiso 1 1 calc R
C14 C 0.30148(17) 0.7361(3) 0.1376(5) 0.0351(9) Uani 1 1 d .
H14 H 0.3358 0.6903 0.1140 0.042 Uiso 1 1 calc R
C15 C 0.25695(17) 0.7238(3) -0.0123(5) 0.0357(9) Uani 1 1 d .
H15A H 0.2467 0.6402 -0.0299 0.043 Uiso 1 1 calc R
H15B H 0.2714 0.7538 -0.1192 0.043 Uiso 1 1 calc R
C16 C 0.20590(19) 0.7937(3) 0.0290(6) 0.0413(10) Uani 1 1 d .
O3 O 0.22058(11) 0.9155(2) 0.0512(4) 0.0450(8) Uani 1 1 d .
O4 O 0.18451(13) 0.7535(3) 0.1833(4) 0.0490(8) Uani 1 1 d .
C17 C 0.2197(2) 0.6972(3) 0.3086(5) 0.0395(10) Uani 1 1 d .
C18 C 0.2777(2) 0.6888(3) 0.2953(6) 0.0407(10) Uani 1 1 d .
C19 C 0.3103(2) 0.6331(4) 0.4295(5) 0.0455(11) Uani 1 1 d .
H19 H 0.3499 0.6266 0.4245 0.055 Uiso 1 1 calc R
C20 C 0.2860(3) 0.5875(4) 0.5683(6) 0.0545(14) Uani 1 1 d .
H20 H 0.3089 0.5515 0.6598 0.065 Uiso 1 1 calc R
C21 C 0.2283(3) 0.5939(4) 0.5752(6) 0.0588(14) Uani 1 1 d .
H21 H 0.2113 0.5602 0.6694 0.071 Uiso 1 1 calc R
C22 C 0.1957(2) 0.6493(4) 0.4450(6) 0.0501(11) Uani 1 1 d .
H22 H 0.1561 0.6543 0.4500 0.060 Uiso 1 1 calc R
C23 C 0.15727(18) 0.7889(4) -0.1105(6) 0.0405(10) Uani 1 1 d .
C24 C 0.14758(19) 0.8781(4) -0.2307(6) 0.0474(11) Uani 1 1 d .
H24 H 0.1705 0.9465 -0.2241 0.057 Uiso 1 1 calc R
C25 C 0.1044(2) 0.8667(5) -0.3600(7) 0.0634(14) Uani 1 1 d .
H25 H 0.0974 0.9282 -0.4415 0.076 Uiso 1 1 calc R
C26 C 0.0715(2) 0.7687(5) -0.3730(8) 0.0662(15) Uani 1 1 d .
H26 H 0.0419 0.7624 -0.4626 0.079 Uiso 1 1 calc R
C27 C 0.0814(2) 0.6796(5) -0.2565(8) 0.0650(15) Uani 1 1 d .
H27 H 0.0589 0.6106 -0.2666 0.078 Uiso 1 1 calc R
C28 C 0.1237(2) 0.6893(4) -0.1246(7) 0.0566(13) Uani 1 1 d .
H28 H 0.1300 0.6276 -0.0431 0.068 Uiso 1 1 calc R

loop_
_atom_site_aniso_label
_atom_site_aniso_U_11
_atom_site_aniso_U_22
_atom_site_aniso_U_33
_atom_site_aniso_U_23
_atom_site_aniso_U_13
_atom_site_aniso_U_12
C1 0.032(2) 0.041(2) 0.055(3) 0.001(2) 0.0090(19) 0.0026(18)
O1 0.0360(17) 0.0471(18) 0.101(3) -0.0024(18) -0.0064(18) 0.0072(14)
C2 0.034(2) 0.046(2) 0.046(3) -0.006(2) 0.005(2) -0.0021(18)
C3 0.042(3) 0.060(3) 0.054(3) -0.011(2) 0.013(2) -0.011(2)
C4 0.060(3) 0.068(4) 0.090(4) -0.007(3) 0.025(3) -0.026(3)
C5 0.064(4) 0.049(3) 0.086(4) 0.005(3) -0.007(3) -0.018(3)
C6 0.050(3) 0.044(3) 0.080(4) -0.015(3) -0.005(3) 0.005(2)
C7 0.039(3) 0.048(3) 0.059(3) -0.007(2) 0.008(2) 0.000(2)
C8 0.033(2) 0.032(2) 0.043(2) 0.0025(17) 0.0078(17) 0.0039(16)
C9 0.034(2) 0.028(2) 0.042(2) 0.0030(16) 0.0067(18) 0.0076(16)
O2 0.0392(17) 0.0393(16) 0.066(2) 0.0024(15) -0.0045(16) 0.0073(13)
C10 0.033(2) 0.029(2) 0.038(2) -0.0005(16) 0.0042(17) 0.0027(16)
C11 0.035(2) 0.030(2) 0.042(2) -0.0001(17) 0.0064(17) -0.0018(16)
C12 0.038(2) 0.034(2) 0.049(3) 0.0014(19) 0.0014(19) 0.0066(18)
C13 0.038(2) 0.031(2) 0.046(3) 0.0022(18) 0.006(2) -0.0061(16)
C14 0.037(2) 0.0258(18) 0.043(2) 0.0029(17) 0.0089(18) 0.0030(17)
C15 0.039(2) 0.0267(19) 0.041(2) -0.0022(17) 0.0054(18) -0.0082(16)
C16 0.042(3) 0.030(2) 0.053(3) -0.0022(19) 0.008(2) -0.0002(17)
O3 0.0303(15) 0.0323(15) 0.071(2) -0.0070(14) -0.0030(14) -0.0005(12)
O4 0.0461(18) 0.0582(19) 0.0446(17) 0.0049(15) 0.0155(14) 0.0031(15)
C17 0.056(3) 0.035(2) 0.029(2) -0.0051(17) 0.0119(19) -0.0027(18)
C18 0.053(3) 0.0264(19) 0.043(2) -0.0075(18) 0.004(2) -0.0021(18)
C19 0.065(3) 0.031(2) 0.038(2) -0.0016(18) -0.004(2) 0.000(2)
C20 0.098(4) 0.027(2) 0.038(3) 0.0027(19) 0.006(3) -0.004(2)
C21 0.102(5) 0.036(2) 0.040(3) -0.003(2) 0.017(3) -0.015(3)
C22 0.064(3) 0.042(3) 0.048(3) -0.005(2) 0.021(2) -0.012(2)
C23 0.035(2) 0.039(2) 0.048(3) -0.0067(19) 0.0066(19) -0.0032(18)
C24 0.047(3) 0.039(2) 0.056(3) 0.003(2) 0.004(2) -0.0006(19)
C25 0.059(3) 0.067(3) 0.061(3) -0.002(3) -0.011(3) 0.019(3)
C26 0.040(3) 0.082(4) 0.076(4) -0.015(3) -0.001(3) 0.000(3)
C27 0.048(3) 0.068(3) 0.079(4) -0.021(3) 0.006(3) -0.019(3)
C28 0.052(3) 0.052(3) 0.067(3) -0.004(2) 0.013(3) -0.013(2)

loop_
_atom_type_symbol
_atom_type_description
_atom_type_scat_dispersion_real
_atom_type_scat_dispersion_imag
_atom_type_scat_source
C C 0.0033 0.0016 'International Tables Vol C Tables 4.2.6.8 and 6.1.1.4'
H H 0.0000 0.0000 'International Tables Vol C Tables 4.2.6.8 and 6.1.1.4'
O O 0.0106 0.0060 'International Tables Vol C Tables 4.2.6.8 and 6.1.1.4'

loop_
_geom_angle_atom_site_label_1
_geom_angle_atom_site_label_2
_geom_angle_atom_site_label_3
_geom_angle
O1 C1 C8 121.8(4)
O1 C1 C2 117.1(4)
C8 C1 C2 121.1(3)
C7 C2 C3 119.7(4)
C7 C2 C1 121.7(4)
C3 C2 C1 118.6(4)
C4 C3 C2 119.8(5)
C4 C3 H3 120.1
C2 C3 H3 120.1
C5 C4 C3 120.1(5)
C5 C4 H4 120.0
C3 C4 H4 120.0
C4 C5 C6 120.5(5)
C4 C5 H5 119.8
C6 C5 H5 119.8
C7 C6 C5 119.8(5)
C7 C6 H6 120.1
C5 C6 H6 120.1
C6 C7 C2 120.2(5)
C6 C7 H7 119.9
C2 C7 H7 119.9
C13 C8 C9 117.8(4)
C13 C8 C1 122.6(4)
C9 C8 C1 119.3(3)
O2 C9 C10 117.7(3)
O2 C9 C8 121.8(4)
C10 C9 C8 120.5(3)
C9 O2 H2 109.5
C9 C10 C11 119.2(3)
C9 C10 C14 122.6(3)
C11 C10 C14 118.1(3)
O3 C11 C12 116.3(3)
O3 C11 C10 122.5(3)
C12 C11 C10 121.3(3)
C13 C12 C11 119.2(4)
C13 C12 H12 120.4
C11 C12 H12 120.4
C12 C13 C8 121.8(4)
C12 C13 H13 119.1
C8 C13 H13 119.1
C18 C14 C15 107.9(3)
C18 C14 C10 112.2(3)
C15 C14 C10 107.3(3)
C18 C14 H14 109.8
C15 C14 H14 109.8
C10 C14 H14 109.8
C14 C15 C16 108.0(3)
C14 C15 H15A 110.1
C16 C15 H15A 110.1
C14 C15 H15B 110.1
C16 C15 H15B 110.1
H15A C15 H15B 108.4
O4 C16 O3 108.1(3)
O4 C16 C15 111.4(3)
O3 C16 C15 110.1(3)
O4 C16 C23 106.5(3)
O3 C16 C23 106.5(3)
C15 C16 C23 114.0(3)
C11 O3 C16 120.3(3)
C17 O4 C16 120.3(3)
C22 C17 O4 117.7(4)
C22 C17 C18 121.1(4)
O4 C17 C18 121.2(4)
C19 C18 C17 117.6(4)
C19 C18 C14 123.3(4)
C17 C18 C14 119.1(4)
C20 C19 C18 120.9(5)
C20 C19 H19 119.5
C18 C19 H19 119.5
C19 C20 C21 120.1(5)
C19 C20 H20 119.9
C21 C20 H20 119.9
C22 C21 C20 119.6(5)
C22 C21 H21 120.2
C20 C21 H21 120.2
C17 C22 C21 120.6(5)
C17 C22 H22 119.7
C21 C22 H22 119.7
C28 C23 C24 119.1(4)
C28 C23 C16 119.0(4)
C24 C23 C16 121.7(4)
C25 C24 C23 119.4(4)
C25 C24 H24 120.3
C23 C24 H24 120.3
C26 C25 C24 121.2(5)
C26 C25 H25 119.4
C24 C25 H25 119.4
C25 C26 C27 119.8(5)
C25 C26 H26 120.1
C27 C26 H26 120.1
C26 C27 C28 120.3(5)
C26 C27 H27 119.9
C28 C27 H27 119.9
C27 C28 C23 120.2(5)
C27 C28 H28 119.9
C23 C28 H28 119.9

loop_
_geom_bond_atom_site_label_1
_geom_bond_atom_site_label_2
_geom_bond_distance
C1 O1 1.242(5)
C1 C8 1.458(6)
C1 C2 1.507(6)
C2 C7 1.385(6)
C2 C3 1.385(7)
C3 C4 1.379(7)
C3 H3 0.9500
C4 C5 1.371(8)
C4 H4 0.9500
C5 C6 1.380(8)
C5 H5 0.9500
C6 C7 1.372(7)
C6 H6 0.9500
C7 H7 0.9500
C8 C13 1.400(6)
C8 C9 1.428(5)
C9 O2 1.345(4)
C9 C10 1.381(5)
O2 H2 0.8400
C10 C11 1.396(5)
C10 C14 1.518(6)
C11 O3 1.357(5)
C11 C12 1.389(5)
C12 C13 1.371(6)
C12 H12 0.9500
C13 H13 0.9500
C14 C18 1.497(6)
C14 C15 1.512(6)
C14 H14 1.0000
C15 C16 1.513(6)
C15 H15A 0.9900
C15 H15B 0.9900
C16 O4 1.422(5)
C16 O3 1.438(5)
C16 C23 1.517(7)
O4 C17 1.385(5)
C17 C22 1.364(6)
C17 C18 1.399(6)
C18 C19 1.398(6)
C19 C20 1.373(7)
C19 H19 0.9500
C20 C21 1.384(8)
C20 H20 0.9500
C21 C22 1.374(6)
C21 H21 0.9500
C22 H22 0.9500
C23 C28 1.387(6)
C23 C24 1.388(6)
C24 C25 1.380(7)
C24 H24 0.9500
C25 C26 1.362(8)
C25 H25 0.9500
C26 C27 1.369(8)
C26 H26 0.9500
C27 C28 1.378(7)
C27 H27 0.9500
C28 H28 0.9500

loop_
_geom_torsion_atom_site_label_1
_geom_torsion_atom_site_label_2
_geom_torsion_atom_site_label_3
_geom_torsion_atom_site_label_4
_geom_torsion
O1 C1 C2 C7 -125.2(5)
C8 C1 C2 C7 56.6(6)
O1 C1 C2 C3 53.6(6)
C8 C1 C2 C3 -124.6(5)
C7 C2 C3 C4 -0.6(7)
C1 C2 C3 C4 -179.4(4)
C2 C3 C4 C5 1.2(8)
C3 C4 C5 C6 -0.1(9)
C4 C5 C6 C7 -1.5(8)
C5 C6 C7 C2 2.0(7)
C3 C2 C7 C6 -1.0(7)
C1 C2 C7 C6 177.8(4)
O1 C1 C8 C13 -177.5(4)
C2 C1 C8 C13 0.6(7)
O1 C1 C8 C9 -2.6(7)
C2 C1 C8 C9 175.5(4)
C13 C8 C9 O2 178.1(4)
C1 C8 C9 O2 2.9(6)
C13 C8 C9 C10 -1.1(6)
C1 C8 C9 C10 -176.3(4)
O2 C9 C10 C11 178.3(4)
C8 C9 C10 C11 -2.5(6)
O2 C9 C10 C14 -4.2(6)
C8 C9 C10 C14 175.0(4)
C9 C10 C11 O3 -176.6(4)
C14 C10 C11 O3 5.7(6)
C9 C10 C11 C12 3.3(6)
C14 C10 C11 C12 -174.4(4)
O3 C11 C12 C13 179.7(4)
C10 C11 C12 C13 -0.3(6)
C11 C12 C13 C8 -3.6(6)
C9 C8 C13 C12 4.2(6)
C1 C8 C13 C12 179.2(4)
C9 C10 C14 C18 93.2(5)
C11 C10 C14 C18 -89.2(5)
C9 C10 C14 C15 -148.4(4)
C11 C10 C14 C15 29.1(5)
C18 C14 C15 C16 60.1(4)
C10 C14 C15 C16 -61.0(4)
C14 C15 C16 O4 -59.1(4)
C14 C15 C16 O3 60.9(4)
C14 C15 C16 C23 -179.6(3)
C12 C11 O3 C16 172.4(4)
C10 C11 O3 C16 -7.7(6)
O4 C16 O3 C11 95.7(4)
C15 C16 O3 C11 -26.2(5)
C23 C16 O3 C11 -150.1(4)
O3 C16 O4 C17 -95.7(4)
C15 C16 O4 C17 25.4(5)
C23 C16 O4 C17 150.3(3)
C16 O4 C17 C22 -173.0(4)
C16 O4 C17 C18 6.5(5)
C22 C17 C18 C19 -2.0(6)
O4 C17 C18 C19 178.4(3)
C22 C17 C18 C14 176.1(4)
O4 C17 C18 C14 -3.4(5)
C15 C14 C18 C19 147.5(4)
C10 C14 C18 C19 -94.5(4)
C15 C14 C18 C17 -30.5(5)
C10 C14 C18 C17 87.4(4)
C17 C18 C19 C20 0.5(6)
C14 C18 C19 C20 -177.6(4)
C18 C19 C20 C21 1.5(6)
C19 C20 C21 C22 -2.0(6)
O4 C17 C22 C21 -178.9(4)
C18 C17 C22 C21 1.6(6)
C20 C21 C22 C17 0.5(6)
O4 C16 C23 C28 -46.0(5)
O3 C16 C23 C28 -161.2(4)
C15 C16 C23 C28 77.2(5)
O4 C16 C23 C24 138.0(4)
O3 C16 C23 C24 22.8(6)
C15 C16 C23 C24 -98.7(5)
C28 C23 C24 C25 0.9(7)
C16 C23 C24 C25 176.9(4)
C23 C24 C25 C26 -0.8(8)
C24 C25 C26 C27 -0.2(8)
C25 C26 C27 C28 1.1(9)
C26 C27 C28 C23 -1.0(8)
C24 C23 C28 C27 0.0(7)
C16 C23 C28 C27 -176.1(5)
